data_7116384
loop_
_publ_author_name
'Yuxiao Liu'
'Yongming Deng'
'Peter Y. Zavalij'
'Renhua Liu'
'Michael P. Doyle'

_publ_section_title
;
 An efficient route to highly enantioenrichedtetrahydroazulenes and
 beta-tetralones by desymmetrization reactions of
 delta,delta-diaryldiazoaceto-acetates
;
_journal_name_full Chem.Commun.
_journal_page_first 565
_journal_paper_doi 10.1039/C4cc08255A
_journal_volume 51
_journal_year 2015
_chemical_absolute_configuration ad
_chemical_formula_moiety 'C21 H20 Cl2 O3'
_chemical_formula_sum 'C21 H20 Cl2 O3'
_chemical_formula_weight 391.27
_chemical_name_systematic
;
organic
;
_space_group_crystal_system orthorhombic
_space_group_IT_number 19
_space_group_name_Hall 'P 2ac 2ab'
_space_group_name_H-M_alt 'P 21 21 21'
_symmetry_cell_setting orthorhombic
_symmetry_space_group_name_Hall 'P 2ac 2ab'
_symmetry_space_group_name_H-M 'P 21 21 21'
_atom_sites_solution_hydrogens geom
_atom_sites_solution_primary direct
_atom_sites_solution_secondary difmap
_audit_creation_method 'SHELXL-2014 & ZCIF'
_cell_angle_alpha 90
_cell_angle_beta 90
_cell_angle_gamma 90
_cell_formula_units_Z 4
_cell_length_a 10.9383(8)
_cell_length_b 11.4949(8)
_cell_length_c 15.5104(11)
_cell_measurement_reflns_used 26196
_cell_measurement_temperature 150(2)
_cell_measurement_theta_max 30.5
_cell_measurement_theta_min 2.3
_cell_volume 1950.2(2)
_computing_cell_refinement Apex2
_computing_data_collection 'Apex2 (Bruker, 2010)'
_computing_data_reduction 'Apex2, Saint'
_computing_molecular_graphics 'XSHEL (Bruker, 2004)'
_computing_publication_material 'Apex2, SHELXL-2014, Platon (Spek, 1990)'
_computing_structure_refinement 'ShelXL-2014 (Sheldrick, 2014)'
_computing_structure_solution 'ShelXS-97 (Sheldrick, 2008)'
_diffrn_ambient_temperature 150(2)
_diffrn_detector 'CCD area detector'
_diffrn_detector_area_resol_mean 8.333
_diffrn_measured_fraction_theta_full 1.000
_diffrn_measured_fraction_theta_max 1.000
_diffrn_measurement_device_type 'Bruker Smart Apex II CCD'
_diffrn_measurement_method '\f and \w scans'
_diffrn_measurement_specimen_support 'MiTeGen loop'
_diffrn_orient_matrix_type standard
_diffrn_orient_matrix_UB_11 0.0010869
_diffrn_orient_matrix_UB_12 0.0672333
_diffrn_orient_matrix_UB_13 0.0409146
_diffrn_orient_matrix_UB_21 -0.0875948
_diffrn_orient_matrix_UB_22 -0.0149957
_diffrn_orient_matrix_UB_23 0.0146858
_diffrn_orient_matrix_UB_31 0.0261400
_diffrn_orient_matrix_UB_32 -0.0531290
_diffrn_orient_matrix_UB_33 0.0476127
_diffrn_radiation_monochromator graphite
_diffrn_radiation_type MoK\a
_diffrn_radiation_wavelength 0.71073
_diffrn_reflns_av_R_equivalents 0.0146
_diffrn_reflns_av_unetI/netI 0.0101
_diffrn_reflns_Laue_measured_fraction_full 1.000
_diffrn_reflns_Laue_measured_fraction_max 1.000
_diffrn_reflns_limit_h_max 15
_diffrn_reflns_limit_h_min -15
_diffrn_reflns_limit_k_max 16
_diffrn_reflns_limit_k_min -16
_diffrn_reflns_limit_l_max 21
_diffrn_reflns_limit_l_min -21
_diffrn_reflns_number 32314
_diffrn_reflns_point_group_measured_fraction_full 1.000
_diffrn_reflns_point_group_measured_fraction_max 1.000
_diffrn_reflns_theta_full 25.000
_diffrn_reflns_theta_max 29.994
_diffrn_reflns_theta_min 2.205
_diffrn_source 'sealed tube'
_exptl_absorpt_coefficient_mu 0.350
_exptl_absorpt_correction_T_max 0.869
_exptl_absorpt_correction_T_min 0.812
_exptl_absorpt_correction_type multi-scan
_exptl_absorpt_process_details 'SADABS (Sheldrick, 2008)'
_exptl_crystal_colour colourless
_exptl_crystal_density_diffrn 1.333
_exptl_crystal_density_method 'not measured'
_exptl_crystal_description prism
_exptl_crystal_F_000 816
_exptl_crystal_size_max 0.50
_exptl_crystal_size_mid 0.47
_exptl_crystal_size_min 0.40
_refine_diff_density_max 0.356
_refine_diff_density_min -0.261
_refine_diff_density_rms 0.089
_refine_ls_abs_structure_details
;
 Flack x determined using 2428 quotients [(I+)-(I-)]/[(I+)+(I-)]
 (Parsons, Flack and Wagner, Acta Cryst. B69 (2013) 249-259).
;
_refine_ls_abs_structure_Flack -0.006(8)
_refine_ls_extinction_method none
_refine_ls_goodness_of_fit_ref 1.000
_refine_ls_hydrogen_treatment constr
_refine_ls_matrix_type full
_refine_ls_number_parameters 238
_refine_ls_number_reflns 5686
_refine_ls_number_restraints 0
_refine_ls_restrained_S_all 1.000
_refine_ls_R_factor_all 0.0253
_refine_ls_R_factor_gt 0.0249
_refine_ls_shift/su_max 0.000
_refine_ls_shift/su_mean 0.000
_refine_ls_structure_factor_coef Fsqd
_refine_ls_weighting_details 'w=1/[\s^2^(Fo^2^)+(0.0100P)^2^+0.7200P] where P=(Fo^2^+2Fc^2^)/3'
_refine_ls_weighting_scheme calc
_refine_ls_wR_factor_gt 0.0523
_refine_ls_wR_factor_ref 0.0525
_reflns_Friedel_coverage 0.778
_reflns_Friedel_fraction_full 1.000
_reflns_Friedel_fraction_max 1.000
_reflns_number_gt 5582
_reflns_number_total 5686
_reflns_threshold_expression 'I > 2\s(I)'
_cod_data_source_file c4cc08255a2.cif
_cod_data_source_block 2601
_cod_depositor_comments
;
The following automatic conversions were performed:

'_symmetry_cell_setting' value 'Orthorhombic' changed to
'orthorhombic' according to the built-in table from CIF Core
dictionary named 'cif_core.dic' version 2.4.1 from 2010-06-29.

Automatic conversion script
Id: cif_fix_values 2827 2014-09-09 07:05:25Z andrius 
;
_cod_original_sg_symbol_H-M P212121
_cod_database_code 7116384
_shelx_space_group_comment
;
The symmetry employed for this shelxl refinement is uniquely defined
by the following loop, which should always be used as a source of
symmetry information in preference to the above space-group names.
They are only intended as comments.
;
_shelx_estimated_absorpt_t_min 0.844
_shelx_estimated_absorpt_t_max 0.873
_shelxl_version_number 2014-3

loop_
_space_group_symop_operation_xyz
'x, y, z'
'-x+1/2, -y, z+1/2'
'-x, y+1/2, -z+1/2'
'x+1/2, -y+1/2, -z'

loop_
_atom_site_label
_atom_site_type_symbol
_atom_site_fract_x
_atom_site_fract_y
_atom_site_fract_z
_atom_site_U_iso_or_equiv
_atom_site_adp_type
_atom_site_occupancy
_atom_site_site_symmetry_order
_atom_site_calc_flag
_atom_site_refinement_flags_posn
_atom_site_refinement_flags_adp
Cl1 Cl 0.48894(4) 0.39350(4) 0.27134(3) 0.03457(9) Uani 1 1 d . .
Cl2 Cl -0.35057(4) 0.66732(4) 0.35082(3) 0.03523(9) Uani 1 1 d . .
C1 C 0.27142(14) 0.37493(12) 0.52088(9) 0.0219(3) Uani 1 1 d . .
C2 C 0.20270(14) 0.33316(13) 0.60250(10) 0.0248(3) Uani 1 1 d . .
O2 O 0.24631(11) 0.26952(10) 0.65606(8) 0.0341(3) Uani 1 1 d . .
C3 C 0.07609(14) 0.38526(14) 0.60179(10) 0.0268(3) Uani 1 1 d . .
H3A H 0.0477 0.4010 0.6613 0.032 Uiso 1 1 calc R U
H3B H 0.0173 0.3320 0.5735 0.032 Uiso 1 1 calc R U
C4 C 0.08843(14) 0.49945(13) 0.55044(10) 0.0241(3) Uani 1 1 d . .
H4 H 0.1121 0.5622 0.5919 0.029 Uiso 1 1 calc R U
C5 C 0.19713(13) 0.47840(12) 0.49043(10) 0.0228(3) Uani 1 1 d . .
C6 C 0.22704(14) 0.54196(13) 0.42088(10) 0.0258(3) Uani 1 1 d . .
H6 H 0.1782 0.6083 0.4086 0.031 Uiso 1 1 calc R U
C7 C 0.32776(14) 0.51757(14) 0.36308(10) 0.0278(3) Uani 1 1 d . .
H7 H 0.3678 0.5815 0.3365 0.033 Uiso 1 1 calc R U
C8 C 0.36816(13) 0.40933(14) 0.34468(10) 0.0266(3) Uani 1 1 d . .
C9 C 0.31560(14) 0.30080(13) 0.37336(10) 0.0269(3) Uani 1 1 d . .
H9 H 0.3164 0.2371 0.3343 0.032 Uiso 1 1 calc R U
C10 C 0.26572(14) 0.28375(13) 0.45128(10) 0.0252(3) Uani 1 1 d . .
H10 H 0.2256 0.2121 0.4629 0.030 Uiso 1 1 calc R U
C11 C 0.40261(13) 0.40341(12) 0.54907(9) 0.0226(3) Uani 1 1 d . .
O11 O 0.39898(9) 0.49296(9) 0.60425(7) 0.0233(2) Uani 1 1 d . .
O12 O 0.49150(11) 0.34857(10) 0.52881(7) 0.0305(2) Uani 1 1 d . .
C12 C 0.50610(14) 0.52101(12) 0.65957(9) 0.0235(3) Uani 1 1 d . .
C13 C 0.45526(17) 0.61406(15) 0.71949(11) 0.0334(3) Uani 1 1 d . .
H13A H 0.4259 0.6801 0.6853 0.050 Uiso 1 1 calc R U
H13B H 0.5198 0.6404 0.7587 0.050 Uiso 1 1 calc R U
H13C H 0.3874 0.5816 0.7530 0.050 Uiso 1 1 calc R U
C14 C 0.54255(19) 0.41310(15) 0.71000(11) 0.0369(4) Uani 1 1 d . .
H14A H 0.4717 0.3840 0.7421 0.055 Uiso 1 1 calc R U
H14B H 0.6083 0.4328 0.7504 0.055 Uiso 1 1 calc R U
H14C H 0.5711 0.3530 0.6700 0.055 Uiso 1 1 calc R U
C15 C 0.60885(17) 0.56862(17) 0.60429(13) 0.0382(4) Uani 1 1 d . .
H15A H 0.6398 0.5070 0.5665 0.057 Uiso 1 1 calc R U
H15B H 0.6751 0.5965 0.6415 0.057 Uiso 1 1 calc R U
H15C H 0.5781 0.6331 0.5692 0.057 Uiso 1 1 calc R U
C41 C -0.02592(13) 0.53880(12) 0.50402(10) 0.0227(3) Uani 1 1 d . .
C42 C -0.06410(15) 0.65460(13) 0.50967(11) 0.0275(3) Uani 1 1 d . .
H42 H -0.0208 0.7070 0.5458 0.033 Uiso 1 1 calc R U
C43 C -0.16445(15) 0.69430(13) 0.46323(11) 0.0287(3) Uani 1 1 d . .
H43 H -0.1891 0.7734 0.4668 0.034 Uiso 1 1 calc R U
C44 C -0.22760(13) 0.61709(14) 0.41203(9) 0.0245(3) Uani 1 1 d . .
C45 C -0.19420(14) 0.50061(13) 0.40616(10) 0.0243(3) Uani 1 1 d . .
H45 H -0.2400 0.4480 0.3717 0.029 Uiso 1 1 calc R U
C46 C -0.09243(14) 0.46273(12) 0.45173(10) 0.0241(3) Uani 1 1 d . .
H46 H -0.0676 0.3838 0.4473 0.029 Uiso 1 1 calc R U

loop_
_atom_site_aniso_label
_atom_site_aniso_U_11
_atom_site_aniso_U_22
_atom_site_aniso_U_33
_atom_site_aniso_U_23
_atom_site_aniso_U_13
_atom_site_aniso_U_12
Cl1 0.03042(18) 0.0408(2) 0.03253(18) -0.00351(17) 0.00300(15) -0.00110(17)
Cl2 0.03152(19) 0.0396(2) 0.03459(19) 0.00337(17) -0.00248(16) 0.01213(16)
C1 0.0233(6) 0.0184(6) 0.0242(6) -0.0004(5) -0.0034(5) 0.0004(5)
C2 0.0287(7) 0.0189(6) 0.0267(7) -0.0013(5) -0.0029(6) -0.0029(6)
O2 0.0364(6) 0.0297(6) 0.0363(6) 0.0090(5) -0.0045(5) 0.0009(5)
C3 0.0269(7) 0.0271(7) 0.0264(7) 0.0024(6) 0.0001(6) -0.0005(6)
C4 0.0254(7) 0.0207(6) 0.0264(7) -0.0016(5) -0.0025(6) 0.0008(5)
C5 0.0220(6) 0.0188(6) 0.0276(7) -0.0019(5) -0.0049(5) 0.0001(5)
C6 0.0246(7) 0.0213(7) 0.0316(7) 0.0019(6) -0.0044(6) 0.0002(5)
C7 0.0255(7) 0.0285(7) 0.0293(7) 0.0043(6) -0.0027(6) -0.0030(6)
C8 0.0227(6) 0.0334(8) 0.0236(6) -0.0013(6) -0.0032(5) -0.0016(6)
C9 0.0275(7) 0.0250(7) 0.0281(7) -0.0058(6) -0.0071(6) 0.0002(6)
C10 0.0276(7) 0.0188(6) 0.0292(7) -0.0023(6) -0.0071(6) -0.0008(5)
C11 0.0254(6) 0.0198(6) 0.0224(6) -0.0008(5) -0.0039(5) 0.0004(5)
O11 0.0232(5) 0.0212(5) 0.0255(5) -0.0045(4) -0.0033(4) 0.0013(4)
O12 0.0274(5) 0.0317(6) 0.0325(5) -0.0106(5) -0.0066(5) 0.0069(5)
C12 0.0261(7) 0.0221(6) 0.0222(6) -0.0028(5) -0.0051(6) -0.0009(5)
C13 0.0423(9) 0.0278(7) 0.0303(8) -0.0098(7) -0.0047(7) 0.0016(7)
C14 0.0540(11) 0.0287(8) 0.0280(8) -0.0006(6) -0.0134(7) 0.0075(7)
C15 0.0300(8) 0.0399(9) 0.0447(10) -0.0019(8) 0.0034(8) -0.0090(7)
C41 0.0220(7) 0.0206(6) 0.0255(6) -0.0006(5) 0.0020(5) 0.0008(5)
C42 0.0287(7) 0.0208(6) 0.0331(8) -0.0045(6) 0.0000(6) 0.0001(6)
C43 0.0313(8) 0.0200(6) 0.0347(8) -0.0012(6) 0.0037(6) 0.0054(6)
C44 0.0218(6) 0.0277(7) 0.0240(6) 0.0042(6) 0.0038(5) 0.0050(6)
C45 0.0260(7) 0.0232(7) 0.0236(6) 0.0002(6) 0.0009(6) -0.0013(6)
C46 0.0273(7) 0.0184(6) 0.0267(7) -0.0009(5) 0.0012(6) 0.0025(5)

loop_
_atom_type_symbol
_atom_type_description
_atom_type_scat_dispersion_real
_atom_type_scat_dispersion_imag
_atom_type_scat_source
C C 0.0033 0.0016 'International Tables Vol C Tables 4.2.6.8 and 6.1.1.4'
H H 0.0000 0.0000 'International Tables Vol C Tables 4.2.6.8 and 6.1.1.4'
O O 0.0106 0.0060 'International Tables Vol C Tables 4.2.6.8 and 6.1.1.4'
Cl Cl 0.1484 0.1585 'International Tables Vol C Tables 4.2.6.8 and 6.1.1.4'

loop_
_geom_angle_atom_site_label_1
_geom_angle_atom_site_label_2
_geom_angle_atom_site_label_3
_geom_angle
C10 C1 C5 107.49(12)
C10 C1 C11 113.03(12)
C5 C1 C11 114.99(12)
C10 C1 C2 110.49(12)
C5 C1 C2 103.76(12)
C11 C1 C2 106.68(11)
O2 C2 C3 127.53(15)
O2 C2 C1 124.02(14)
C3 C2 C1 108.45(12)
C2 C3 C4 105.16(12)
C2 C3 H3A 110.7
C4 C3 H3A 110.7
C2 C3 H3B 110.7
C4 C3 H3B 110.7
H3A C3 H3B 108.8
C41 C4 C5 113.61(12)
C41 C4 C3 115.36(13)
C5 C4 C3 104.35(12)
C41 C4 H4 107.7
C5 C4 H4 107.7
C3 C4 H4 107.7
C6 C5 C1 123.12(14)
C6 C5 C4 126.31(13)
C1 C5 C4 110.56(12)
C5 C6 C7 125.26(14)
C5 C6 H6 117.4
C7 C6 H6 117.4
C8 C7 C6 123.93(15)
C8 C7 H7 118.0
C6 C7 H7 118.0
C7 C8 C9 126.91(15)
C7 C8 Cl1 118.64(13)
C9 C8 Cl1 114.23(12)
C10 C9 C8 124.48(14)
C10 C9 H9 117.8
C8 C9 H9 117.8
C9 C10 C1 121.85(14)
C9 C10 H10 119.1
C1 C10 H10 119.1
O12 C11 O11 126.51(14)
O12 C11 C1 124.77(13)
O11 C11 C1 108.55(12)
C11 O11 C12 120.78(11)
O11 C12 C15 109.64(12)
O11 C12 C14 109.06(12)
C15 C12 C14 113.04(15)
O11 C12 C13 102.52(12)
C15 C12 C13 111.25(14)
C14 C12 C13 110.80(13)
C12 C13 H13A 109.5
C12 C13 H13B 109.5
H13A C13 H13B 109.5
C12 C13 H13C 109.5
H13A C13 H13C 109.5
H13B C13 H13C 109.5
C12 C14 H14A 109.5
C12 C14 H14B 109.5
H14A C14 H14B 109.5
C12 C14 H14C 109.5
H14A C14 H14C 109.5
H14B C14 H14C 109.5
C12 C15 H15A 109.5
C12 C15 H15B 109.5
H15A C15 H15B 109.5
C12 C15 H15C 109.5
H15A C15 H15C 109.5
H15B C15 H15C 109.5
C46 C41 C42 118.48(14)
C46 C41 C4 121.32(13)
C42 C41 C4 120.13(14)
C43 C42 C41 121.07(15)
C43 C42 H42 119.5
C41 C42 H42 119.5
C44 C43 C42 118.91(14)
C44 C43 H43 120.5
C42 C43 H43 120.5
C43 C44 C45 121.77(14)
C43 C44 Cl2 119.17(12)
C45 C44 Cl2 119.04(12)
C46 C45 C44 118.62(14)
C46 C45 H45 120.7
C44 C45 H45 120.7
C45 C46 C41 121.11(14)
C45 C46 H46 119.4
C41 C46 H46 119.4

loop_
_geom_bond_atom_site_label_1
_geom_bond_atom_site_label_2
_geom_bond_distance
Cl1 C8 1.7529(16)
Cl2 C44 1.7447(15)
C1 C10 1.506(2)
C1 C5 1.5160(19)
C1 C11 1.535(2)
C1 C2 1.549(2)
C2 O2 1.2053(19)
C2 C3 1.509(2)
C3 C4 1.541(2)
C3 H3A 0.9900
C3 H3B 0.9900
C4 C41 1.512(2)
C4 C5 1.529(2)
C4 H4 1.0000
C5 C6 1.343(2)
C6 C7 1.448(2)
C6 H6 0.9500
C7 C8 1.351(2)
C7 H7 0.9500
C8 C9 1.444(2)
C9 C10 1.340(2)
C9 H9 0.9500
C10 H10 0.9500
C11 O12 1.2006(18)
C11 O11 1.3393(17)
O11 C12 1.4877(17)
C12 C15 1.516(2)
C12 C14 1.520(2)
C12 C13 1.522(2)
C13 H13A 0.9800
C13 H13B 0.9800
C13 H13C 0.9800
C14 H14A 0.9800
C14 H14B 0.9800
C14 H14C 0.9800
C15 H15A 0.9800
C15 H15B 0.9800
C15 H15C 0.9800
C41 C46 1.397(2)
C41 C42 1.398(2)
C42 C43 1.390(2)
C42 H42 0.9500
C43 C44 1.377(2)
C43 H43 0.9500
C44 C45 1.391(2)
C45 C46 1.389(2)
C45 H45 0.9500
C46 H46 0.9500

loop_
_geom_torsion_atom_site_label_1
_geom_torsion_atom_site_label_2
_geom_torsion_atom_site_label_3
_geom_torsion_atom_site_label_4
_geom_torsion
C10 C1 C2 O2 82.02(18)
C5 C1 C2 O2 -163.03(15)
C11 C1 C2 O2 -41.21(19)
C10 C1 C2 C3 -97.91(14)
C5 C1 C2 C3 17.04(15)
C11 C1 C2 C3 138.87(12)
O2 C2 C3 C4 152.52(16)
C1 C2 C3 C4 -27.55(15)
C2 C3 C4 C41 151.88(13)
C2 C3 C4 C5 26.51(15)
C10 C1 C5 C6 -63.92(18)
C11 C1 C5 C6 62.90(19)
C2 C1 C5 C6 179.01(14)
C10 C1 C5 C4 117.24(13)
C11 C1 C5 C4 -115.94(13)
C2 C1 C5 C4 0.17(15)
C41 C4 C5 C6 38.1(2)
C3 C4 C5 C6 164.62(15)
C41 C4 C5 C1 -143.05(13)
C3 C4 C5 C1 -16.58(15)
C1 C5 C6 C7 3.9(2)
C4 C5 C6 C7 -177.44(14)
C5 C6 C7 C8 32.1(2)
C6 C7 C8 C9 4.4(2)
C6 C7 C8 Cl1 178.50(12)
C7 C8 C9 C10 -36.6(2)
Cl1 C8 C9 C10 149.01(14)
C8 C9 C10 C1 -6.4(2)
C5 C1 C10 C9 65.49(18)
C11 C1 C10 C9 -62.47(19)
C2 C1 C10 C9 178.07(14)
C10 C1 C11 O12 -10.7(2)
C5 C1 C11 O12 -134.68(16)
C2 C1 C11 O12 110.89(16)
C10 C1 C11 O11 173.79(12)
C5 C1 C11 O11 49.85(16)
C2 C1 C11 O11 -64.58(14)
O12 C11 O11 C12 -11.2(2)
C1 C11 O11 C12 164.21(11)
C11 O11 C12 C15 69.90(17)
C11 O11 C12 C14 -54.35(18)
C11 O11 C12 C13 -171.84(13)
C5 C4 C41 C46 70.94(18)
C3 C4 C41 C46 -49.5(2)
C5 C4 C41 C42 -106.12(16)
C3 C4 C41 C42 133.44(15)
C46 C41 C42 C43 -1.2(2)
C4 C41 C42 C43 175.92(15)
C41 C42 C43 C44 1.0(2)
C42 C43 C44 C45 0.5(2)
C42 C43 C44 Cl2 -177.91(12)
C43 C44 C45 C46 -1.6(2)
Cl2 C44 C45 C46 176.78(11)
C44 C45 C46 C41 1.3(2)
C42 C41 C46 C45 0.1(2)
C4 C41 C46 C45 -177.06(14)
